data_1530060
loop_
_publ_author_name
'Hardman-Rhyne, K.'
'Rhyne, J.J.'
'Prince, E.'
'Crowder, C.'
'James, W.J.'

_publ_section_title
;
 Magnetic and crystallographic structure of Y6 Mn23 D23
;
_journal_name_full 'Physical Review, Serie 3. B - Condensed Matter (18,1978-)'
_journal_page_first 416
_journal_page_last 422
_journal_volume 29
_journal_year 1984
_chemical_formula_sum 'D23 Mn23 Y6'
_chemical_name_systematic 'Y6 Mn23 D23'
_space_group_IT_number 123
_symmetry_space_group_name_Hall '-P 4 2'
_symmetry_space_group_name_H-M 'P 4/m m m'
_cell_angle_alpha 90
_cell_angle_beta 90
_cell_angle_gamma 90
_cell_formula_units_Z 2
_cell_length_a 9.031
_cell_length_b 9.031
_cell_length_c 12.723
_cell_volume 1037.675
_citation_journal_id_ASTM PRBMDO
_cod_data_source_file Hardman-Rhyne_PRBMDO_1984_1047.cif
_cod_data_source_block D23Mn23Y6
_cod_database_code 1530060

loop_
_symmetry_equiv_pos_as_xyz
x,y,z
-y,x,z
-x,-y,z
y,-x,z
x,-y,-z
y,x,-z
-x,y,-z
-y,-x,-z
-x,-y,-z
y,-x,-z
x,y,-z
-y,x,-z
-x,y,z
-y,-x,z
x,-y,z
y,x,z

loop_
_atom_site_label
_atom_site_type_symbol
_atom_site_fract_x
_atom_site_fract_y
_atom_site_fract_z
_atom_site_occupancy
_atom_site_U_iso_or_equiv
Mn7 Mn 0.135 0.5 0.318 1 0.0
D7 D 0.138 0.138 0.338 0.75 0.0
D5 D 0.204 0.464 0 0.5 0.0
Mn8 Mn 0.277 0 0.379 1 0.0
D10 D 0.073 0.174 0.166 0.2 0.0
D1 D 0 0 0 1 0.0
Mn3 Mn 0 0.5 0.5 1 0.0
Y4 Y 0.291 0.291 0.5 1 0.0
D6 D 0.291 0.072 0.5 0.4 0.0
Y3 Y 0.199 0.199 0 1 0.0
D9 D 0.322 0 0.077 0.3 0.0
D4 D 0.305 0.5 0.398 0.66 0.0
Mn6 Mn 0.36 0 0.177 1 0.0
Mn2 Mn 0.5 0.5 0 1 0.0
D8 D 0.351 0.351 0.131 0.9 0.0
Mn5 Mn 0.259 0.259 0.748 1 0.0
D2 D 0.5 0.5 0.5 1 0.0
Mn9 Mn 0.25 0.5 0.129 1 0.0
D11 D 0.299 0.385 0.333 0.5 0.0
Y2 Y 0.5 0.5 0.287 1 0.0
Mn4 Mn 0 0.5 0 1 0.0
Y1 Y 0 0 0.208 1 0.0
Mn1 Mn 0 0 0.5 1 0.0
D3 D 0.217 0 0.095 0.6 0.0
